data_2108153
loop_
_publ_author_name
'Jarzembska, Katarzyna N.'
'\'Slepokura, Katarzyna'
'Kami\'nski, Rados\/law'
'Gutmann, Matthias J.'
'Dominiak, Paulina M.'
'Wo\'zniak, Krzysztof'

_publ_section_title
;
 Multi-temperature study of potassium uridine-5'-monophosphate: electron
 density distribution and anharmonic motion modelling
;
_journal_issue 4
_journal_name_full 'Acta Crystallographica Section B'
_journal_page_first 550
_journal_page_last 564
_journal_paper_doi 10.1107/S2052520617005534
_journal_volume 73
_journal_year 2017
_chemical_formula_moiety 'C9 H12 K N2 O9 P'
_chemical_formula_sum 'C9 H12 K N2 O9 P'
_chemical_formula_weight 362.3
_space_group_IT_number 19
_symmetry_cell_setting orthorhombic
_symmetry_space_group_name_Hall 'P 2ac 2ab'
_symmetry_space_group_name_H-M 'P 21 21 21'
_cell_angle_alpha 90
_cell_angle_beta 90
_cell_angle_gamma 90
_cell_formula_units_Z 4
_cell_length_a 8.0670(2)
_cell_length_b 10.4871(3)
_cell_length_c 16.0561(4)
_cell_measurement_reflns_used 52158
_cell_measurement_temperature 200
_cell_measurement_theta_max 58.68
_cell_measurement_theta_min 2.32
_cell_volume 1358.34(6)
_diffrn_ambient_temperature 200
_diffrn_measured_fraction_theta_full 0.98
_diffrn_measured_fraction_theta_max 0.98
_diffrn_measurement_device 'Bruker AXS APEXII'
_diffrn_measurement_device_type 'CCD detector'
_diffrn_measurement_method \w-scans
_diffrn_radiation_monochromator 'multilayer optics'
_diffrn_radiation_source 'TXS rotating anode'
_diffrn_radiation_type 'Mo K\a'
_diffrn_radiation_wavelength 0.71073
_diffrn_reflns_av_R_equivalents 0.0290
_diffrn_reflns_limit_h_max 18
_diffrn_reflns_limit_h_min -19
_diffrn_reflns_limit_k_max 25
_diffrn_reflns_limit_k_min -23
_diffrn_reflns_limit_l_max 38
_diffrn_reflns_limit_l_min -21
_diffrn_reflns_number 97227
_diffrn_reflns_reduction_process
;
 Scaled and merged with SORTAV
 R.H. Blessing, (1987) Cryst. Rev. 1, 3-58
 R.H. Blessing, (1989) J. Appl. Cryst. 22, 396-397
;
_diffrn_reflns_theta_full 59.26
_diffrn_reflns_theta_max 59.26
_diffrn_reflns_theta_min 2.32
_exptl_absorpt_coefficient_mu 0.56
_exptl_absorpt_correction_T_max 0.890
_exptl_absorpt_correction_T_min 0.860
_exptl_absorpt_correction_type multi-scan
_exptl_absorpt_process_details
;
 R.H. Blessing, Acta Cryst. (1995), A51, 33-38
;
_exptl_crystal_colour colourless
_exptl_crystal_density_diffrn 1.7715
_exptl_crystal_description 'thick plate-like block'
_exptl_crystal_F_000 744
_exptl_crystal_size_max 0.28
_exptl_crystal_size_mid 0.27
_exptl_crystal_size_min 0.16
_refine_diff_density_max 0.13
_refine_diff_density_min -0.13
_refine_ls_abs_structure_details
;
Hooft, R. W. W., Straver, L. H. & Spek, A. L.
(2008). J. Appl. Cryst. 41, 96-103.
;
_refine_ls_abs_structure_Flack -0.002(5)
_refine_ls_extinction_method none
_refine_ls_goodness_of_fit_ref 0.893
_refine_ls_hydrogen_treatment mixed
_refine_ls_number_parameters 642
_refine_ls_number_reflns 15846
_refine_ls_number_restraints 12
_refine_ls_R_factor_all 0.0232
_refine_ls_R_factor_gt 0.0171
_refine_ls_shift/su_max 0.010
_refine_ls_shift/su_mean 0.000
_refine_ls_structure_factor_coef F
_refine_ls_weighting_scheme sigma
_refine_ls_wR_factor_gt 0.0185
_refine_ls_wR_factor_ref 0.0185
_reflns_number_gt 15846
_reflns_number_total 19248
_reflns_threshold_expression I>3\s(I)
_cod_data_source_file lc5080sup1.cif
_cod_data_source_block KUMPH_200K
_cod_database_code 2108153

loop_
_space_group_symop_id
_space_group_symop_operation_xyz
1 x,y,z
2 -x+1/2,-y,z+1/2
3 -x,y+1/2,-z+1/2
4 x+1/2,-y+1/2,-z

loop_
_atom_site_type_symbol
_atom_site_label
_atom_site_fract_x
_atom_site_fract_y
_atom_site_fract_z
_atom_site_U_iso_or_equiv
_atom_site_adp_type
_atom_site_calc_flag
_atom_site_occupancy
K K1 0.2121980(10) 0.4025890(10) 0.668447000 0.016965000 Uani d 1
P P1 0.137140(10) 0.3224350(10) 0.459060000 0.011988000 Uani d 1
O O1 0.17962(4) 0.20055(4) 0.40307(2) 0.01720(3) Uani d 1
O O5 0.38975(3) 0.01593(3) 0.323350(10) 0.01452(2) Uani d 1
O O7 0.23825(7) -0.13860(3) 0.17956(2) 0.02099(3) Uani d 1
O O4 0.04971(5) 0.26010(4) 0.53522(2) 0.01842(2) Uani d 1
O O8 0.36953(5) -0.36702(5) 0.33670(3) 0.02265(4) Uani d 1
O O2 0.29617(5) 0.37989(4) 0.49164(2) 0.01595(2) Uani d 1
O O6 -0.01680(5) 0.05165(4) 0.23160(3) 0.02138(2) Uani d 1
N N1 0.33234(4) -0.17255(3) 0.39738(2) 0.01506(2) Uani d 1
O O9 0.2589(2) -0.3548(3) 0.6146(2) 0.03800(10) Uani d 1
O O3 0.02840(6) 0.41148(6) 0.41109(2) 0.02141(3) Uani d 1
C C3 0.11375(4) 0.00783(3) 0.28200(2) 0.01435(2) Uani d 1
N N2 0.31774(5) -0.35813(3) 0.47644(2) 0.01986(3) Uani d 1
C C1 0.24963(4) 0.21974(3) 0.32228(2) 0.01596(2) Uani d 1
C C2 0.26789(4) 0.09229(3) 0.280250(10) 0.01325(2) Uani d 1
C C6 0.34199(4) -0.30417(3) 0.39967(2) 0.01583(2) Uani d 1
C C7 0.2819(2) -0.29430(10) 0.54954(6) 0.02471(4) Uani d 1
C C5 0.35017(4) -0.11467(3) 0.314330(10) 0.01354(2) Uani d 1
C C4 0.18922(4) -0.12311(3) 0.26335(2) 0.01507(2) Uani d 1
C C9 0.30110(10) -0.10249(10) 0.46731(5) 0.02371(4) Uani d 1
C C8 0.2758(2) -0.15820(10) 0.54194(7) 0.03289(7) Uani d 1
H H3 0.0680(10) 0.0050(10) 0.3465(2) 0.02994 Uani d 1
H H1A 0.3705(5) 0.2656(7) 0.3280(6) 0.03722 Uani d 1
H H1B 0.1654(8) 0.2767(7) 0.2843(4) 0.03783 Uani d 1
H H2 0.3050(10) 0.1090(10) 0.2154(2) 0.03065 Uani d 1
H H5 0.4513(7) -0.1646(8) 0.2822(5) 0.02739 Uani d 1
H H4 0.1096(8) -0.2015(5) 0.2846(6) 0.02734 Uani d 1
H H9 0.296(2) -0.0001(2) 0.4587(9) 0.03210 Uani d 1
H H8 0.2460(10) -0.0973(7) 0.5943(3) 0.03130 Uani d 1
H H11 -0.0507(6) 0.2056(6) 0.5216(6) 0.03202 Uani d 1
H H13 0.1393(5) -0.1300(10) 0.1457(4) 0.02593 Uani d 1
H H10 0.315(2) -0.45632(10) 0.4757(8) 0.03084 Uani d 1
H H12 -0.019(2) 0.0052(6) 0.1794(2) 0.02908 Uani d 1

loop_
_atom_site_aniso_label
_atom_site_aniso_U_11
_atom_site_aniso_U_22
_atom_site_aniso_U_33
_atom_site_aniso_U_12
_atom_site_aniso_U_13
_atom_site_aniso_U_23
K1 0.01796(2) 0.01711(2) 0.01583(2) -0.00008(2) -0.001350(10) 0.002750(10)
P1 0.01388(2) 0.01204(2) 0.01005(2) 0.00053(2) -0.00143(2) -0.000760(10)
O1 0.02640(10) 0.01248(9) 0.01270(8) -0.00195(8) 0.00331(8) -0.00192(7)
O5 0.01462(8) 0.01445(9) 0.01450(7) -0.00192(7) -0.00203(7) 0.00103(5)
O7 0.0268(2) 0.0237(2) 0.01243(9) 0.00622(10) -0.00375(9) -0.00645(6)
O4 0.01870(10) 0.02460(10) 0.01196(9) -0.00530(10) 0.00135(7) -0.00067(7)
O8 0.0356(2) 0.01570(10) 0.01660(10) 0.00266(10) 0.00088(9) -0.00418(9)
O2 0.01491(9) 0.01323(9) 0.01971(9) -0.00107(10) -0.00270(8) -0.00103(7)
O6 0.01760(10) 0.02640(10) 0.02020(10) 0.00560(10) -0.00532(9) -0.00630(10)
N1 0.02270(10) 0.01218(8) 0.01036(6) -0.00075(7) -0.00032(5) -0.00072(6)
O9 0.0761(6) 0.0214(2) 0.01640(10) -0.0094(2) 0.0062(2) 0.00490(10)
O3 0.02380(10) 0.02200(10) 0.01840(10) 0.00620(10) -0.00743(10) 0.00146(9)
C3 0.01409(9) 0.01655(9) 0.01241(7) 0.00041(8) -0.00039(6) -0.00306(6)
N2 0.0319(2) 0.01263(9) 0.01505(9) -0.00256(9) -0.00092(8) 0.00091(7)
C1 0.02280(10) 0.01300(9) 0.01207(7) -0.00102(8) 0.00129(7) 0.00016(6)
C2 0.01592(9) 0.01407(8) 0.00976(6) 0.000003(8) 0.00022(5) -0.00034(5)
C6 0.02210(10) 0.01247(8) 0.01289(7) -0.00023(8) -0.00136(6) -0.00121(6)
C7 0.0447(2) 0.01630(10) 0.01310(9) -0.00730(10) 0.00140(10) 0.00157(7)
C5 0.01594(9) 0.01404(9) 0.01065(6) 0.00059(8) -0.00023(6) -0.00086(5)
C4 0.01738(10) 0.01464(8) 0.01318(7) -0.00075(9) -0.00199(6) -0.00302(6)
C9 0.0468(2) 0.01274(9) 0.01161(8) -0.00350(10) 0.00424(9) -0.00139(6)
C8 0.0707(4) 0.01610(10) 0.01192(9) -0.0073(2) 0.00780(10) -0.00161(8)
H3 0.0370 0.0316 0.0212 0.0004 0.0029 0.0000
H1A 0.0445 0.0351 0.0320 -0.0110 0.0014 -0.0057
H1B 0.0532 0.0324 0.0278 0.0071 -0.0045 0.0016
H2 0.0415 0.0301 0.0203 -0.0044 0.0016 0.0007
H5 0.0274 0.0300 0.0247 0.0000 0.0013 -0.0040
H4 0.0289 0.0254 0.0277 -0.0055 0.0015 0.0026
H9 0.0462 0.0211 0.0289 -0.0014 0.0017 0.0000
H8 0.0446 0.0266 0.0227 0.0015 0.0038 -0.0061
H11 0.0385 0.0310 0.0266 -0.0014 -0.0019 -0.0011
H13 0.0231 0.0313 0.0235 -0.0003 -0.0035 0.0007
H10 0.0478 0.0215 0.0232 0.0001 0.0016 -0.0019
H12 0.0348 0.0291 0.0233 0.0042 -0.0020 -0.0038

loop_
_atom_type_symbol
_atom_type_description
_atom_type_scat_dispersion_real
_atom_type_scat_dispersion_imag
_atom_type_scat_source
C C 0.0030 0.0020 'Su & Coppens, Acta. Cryst. (1997) A53, 749 '
H H 0.0000 0.0000 'Su & Coppens, Acta. Cryst. (1997) A53, 749 '
N N 0.0060 0.0030 'Su & Coppens, Acta. Cryst. (1997) A53, 749 '
O O 0.0110 0.0060 'Su & Coppens, Acta. Cryst. (1997) A53, 749 '
P P 0.1023 0.0942 'Su & Coppens, Acta. Cryst. (1997) A53, 749 '
K K 0.2025 0.2535 'Su & Coppens, Acta. Cryst. (1997) A53, 749 '

loop_
_geom_angle_atom_site_label_1
_geom_angle_atom_site_label_2
_geom_angle_atom_site_label_3
_geom_angle
P1 O1 C1 118.83(3)
P1 O4 H11 115.4(5)
O1 P1 O4 101.72(2)
O1 P1 O3 109.59(2)
O1 P1 O2 109.35(2)
O1 C1 C2 108.71(3)
O1 C1 H1B 109.7(4)
O1 C1 H1A 109.8(5)
O5 C5 N1 109.19(3)
O5 C5 C4 107.52(3)
O5 C5 H5 110.0(5)
O5 C2 C3 102.93(3)
O5 C2 C1 110.13(2)
O5 C2 H2 110.8(6)
O7 C4 C5 106.10(3)
O7 C4 C3 113.64(3)
O7 C4 H4 111.9(5)
O4 P1 O3 113.67(2)
O4 P1 O2 106.28(2)
O8 C6 N1 121.63(3)
O8 C6 N2 123.04(4)
O2 P1 O3 115.31(3)
O6 C3 C2 114.20(3)
O6 C3 C4 118.58(3)
O6 C3 H3 107.7(5)
N1 C6 N2 115.34(3)
N1 C5 C4 112.09(3)
N1 C5 H5 107.6(5)
N1 C9 C8 121.70(8)
N1 C9 H9 115.8(8)
O9 C7 N2 120.0(2)
O9 C7 C8 125.3(2)
C3 O6 H12 110.5(7)
C3 C2 C1 115.30(2)
C3 C2 H2 109.4(5)
C3 C4 C5 100.37(2)
C3 C4 H4 112.2(4)
N2 C7 C8 114.67(8)
C1 C2 H2 108.2(6)
C2 O5 C5 109.53(3)
C2 C3 C4 101.11(3)
C2 C3 H3 107.8(5)
C2 C1 H1B 107.3(4)
C2 C1 H1A 110.0(4)
C6 N1 C5 115.47(3)
C6 N1 C9 121.72(6)
C6 N2 C7 126.43(6)
C6 N2 H10 113.9(7)
C7 N2 H10 119.4(7)
C7 C8 C9 120.10(10)
C7 C8 H8 121.9(5)
C5 N1 C9 122.75(5)
C5 C4 H4 111.9(5)
C4 O7 H13 107.0(4)
C4 C5 H5 110.5(4)
C4 C3 H3 106.9(6)
C9 C8 H8 117.9(5)
C8 C9 H9 122.5(8)
H1A C1 H1B 111.2(7)

loop_
_geom_bond_atom_site_label_1
_geom_bond_atom_site_label_2
_geom_bond_distance
P1 O1 1.5998(4)
P1 O4 1.5557(4)
P1 O3 1.4949(4)
P1 O2 1.5108(4)
O1 C1 1.4290(4)
O5 C5 1.4139(5)
O5 C2 1.4445(4)
O7 C4 1.4117(5)
O7 H13 0.9700(9)
O4 H11 1.0150(9)
O8 C6 1.2271(5)
O6 C3 1.4055(5)
O6 H12 0.9699(9)
N1 C6 1.3830(4)
N1 C5 1.4721(4)
N1 C9 1.3652(9)
O9 C7 1.236(3)
C3 C2 1.5269(4)
C3 C4 1.5316(4)
C3 H3 1.0980(9)
N2 C6 1.3704(5)
N2 C7 1.3820(10)
N2 H10 1.0300(9)
C1 C2 1.5045(4)
C1 H1B 1.0910(9)
C1 H1A 1.0910(9)
C2 H2 1.0980(9)
C7 C8 1.433(2)
C5 C4 1.5374(4)
C5 H5 1.0980(9)
C4 H4 1.0980(9)
C9 C8 1.3490(10)
C9 H9 1.0829(9)
C8 H8 1.0830(9)

loop_
_geom_hbond_atom_site_label_D
_geom_hbond_atom_site_label_H
_geom_hbond_atom_site_label_A
_geom_hbond_site_symmetry_A
_geom_hbond_distance_DH
_geom_hbond_distance_HA
_geom_hbond_distance_DA
_geom_hbond_angle_DHA
O4 H11 P1 4_456 1.0150(9) 2.555(5) 3.4401(5) 145.6(4)
O4 H11 O1 4_456 1.0150(9) 2.677(7) 3.1726(5) 110.1(5)
O4 H11 O2 4_456 1.0150(9) 1.5410(10) 2.5543(6) 175.4(2)
N2 H10 O2 1_545 1.0300(9) 1.744(2) 2.7637(5) 170.0(3)
O7 H13 O3 3_545 0.9700(9) 1.688(2) 2.6498(7) 170.5(3)
O6 H12 O3 3_545 0.9699(9) 1.7550(10) 2.7236(6) 175.90(10)
C3 H3 O1 1_555 1.0980(9) 2.418(10) 2.8541(4) 101.9(6)
C5 H5 O8 1_555 1.0980(9) 2.389(9) 2.6752(6) 92.7(6)
C9 H9 O1 1_555 1.0829(9) 2.472(6) 3.4820(10) 154.7(6)
C9 H9 O5 1_555 1.0829(9) 2.31(2) 2.7196(10) 100.4(10)
O7 H13 O6 1_555 0.9700(9) 2.667(9) 2.9854(7) 99.6(6)
O6 H12 O7 1_555 0.9699(9) 2.570(10) 2.9854(7) 106.0(8)
C1 H1A O4 4_556 1.0910(9) 2.643(9) 3.3376(5) 120.9(5)

loop_
_geom_torsion_atom_site_label_1
_geom_torsion_atom_site_label_2
_geom_torsion_atom_site_label_3
_geom_torsion_atom_site_label_4
_geom_torsion
P1 O1 C1 C2 -176.42(2)
P1 O1 C1 H1B -59.4(4)
P1 O1 C1 H1A 63.2(5)
O1 P1 O4 H11 -56.6(4)
O1 C1 C2 O5 -66.52(2)
O1 C1 C2 C3 49.39(3)
O1 C1 C2 H2 172.2(3)
O5 C5 N1 C6 -161.82(2)
O5 C5 N1 C9 20.95(5)
O5 C5 C4 O7 93.90(2)
O5 C5 C4 C3 -24.59(3)
O5 C5 C4 H4 -143.8(4)
O5 C2 C3 O6 -169.96(3)
O5 C2 C3 C4 -41.43(2)
O5 C2 C3 H3 70.5(6)
O5 C2 C1 H1B 174.9(2)
O5 C2 C1 H1A 53.8(5)
O7 C4 C5 N1 -146.09(3)
O7 C4 C5 H5 -26.2(5)
O7 C4 C3 O6 52.21(3)
O7 C4 C3 C2 -73.44(3)
O7 C4 C3 H3 173.9(3)
O4 P1 O1 C1 174.57(3)
O8 C6 N1 C5 2.50(3)
O8 C6 N1 C9 179.76(6)
O8 C6 N2 C7 -178.14(7)
O8 C6 N2 H10 -4.6(6)
O2 P1 O1 C1 -73.32(2)
O2 P1 O4 H11 -171.0(3)
O6 C3 C2 C1 70.10(3)
O6 C3 C2 H2 -52.0(6)
O6 C3 C4 C5 165.03(3)
O6 C3 C4 H4 -76.0(4)
N1 C6 N2 C7 1.47(5)
N1 C6 N2 H10 175.0(2)
N1 C5 O5 C2 -123.10(3)
N1 C5 C4 C3 95.42(2)
N1 C5 C4 H4 -23.8(5)
N1 C9 C8 C7 0.25(8)
N1 C9 C8 H8 -177.4(2)
O9 C7 N2 C6 178.3(2)
O9 C7 N2 H10 5.1(7)
O9 C7 C8 C9 -179.2(2)
O9 C7 C8 H8 -1.7(4)
O3 P1 O1 C1 53.98(2)
O3 P1 O4 H11 61.1(4)
C3 C2 O5 C5 26.95(3)
C3 C2 C1 H1B -69.2(4)
C3 C2 C1 H1A 169.7(3)
C3 C4 O7 H13 -61.4(6)
C3 C4 C5 H5 -144.7(5)
N2 C6 N1 C5 -177.12(3)
N2 C6 N1 C9 0.15(5)
N2 C7 C8 C9 1.15(9)
N2 C7 C8 H8 178.7(2)
C1 C2 O5 C5 150.40(2)
C1 C2 C3 C4 -161.38(2)
C1 C2 C3 H3 -49.5(6)
C2 O5 C5 C4 -1.27(2)
C2 O5 C5 H5 119.1(5)
C2 C3 O6 H12 100.1(7)
C2 C3 C4 C5 39.39(2)
C2 C3 C4 H4 158.3(4)
C6 N1 C5 C4 79.15(2)
C6 N1 C5 H5 -42.5(5)
C6 N1 C9 C8 -0.96(7)
C6 N1 C9 H9 180.0(4)
C6 N2 C7 C8 -2.09(7)
C7 C8 C9 H9 179.2(2)
C5 O5 C2 H2 -90.0(5)
C5 N1 C9 C8 176.11(8)
C5 N1 C9 H9 -2.9(8)
C5 C4 O7 H13 -170.8(3)
C5 C4 C3 H3 -73.2(5)
C4 C5 N1 C9 -98.08(5)
C4 C3 O6 H12 -18.9(6)
C4 C3 C2 H2 76.5(6)
C9 N1 C5 H5 140.3(4)
C8 C7 N2 H10 -175.3(3)
H3 C3 O6 H12 -140.3(7)
H3 C3 C2 H2 -171.6(8)
H3 C3 C4 H4 45.7(7)
H1A C1 C2 H2 -67.5(7)
H1B C1 C2 H2 53.6(7)
H5 C5 C4 H4 96.1(6)
H4 C4 O7 H13 67.0(7)
H9 C9 C8 H8 1.6(8)
